data_7251885
loop_
_publ_author_name
'Dutra, Jocely L.'
'Marcon, Pedro H. S.'
'Moselli, Gustavo'
'Niquini, Fabiano M.'
'da Costa, Jo\~ao Victor F.'
'Moraes, Carlos Andr\'e F.'
'Braga, Ataualpa A. C.'
'Ellena, Javier'
'Batista, Alzir A.'
'de Araujo-Neto, Jo\~ao Honorato'

_publ_section_title
;
 Para-substituted benzoic acid ruthenium(ii) complexes: structural
 features modulating cytotoxicity
;
_journal_issue 22
_journal_name_full 'RSC Advances'
_journal_page_first 19763
_journal_page_last 19778
_journal_paper_doi 10.1039/D5RA07271A
_journal_volume 16
_journal_year 2026
_chemical_formula_moiety 'C46 H42 Br N2 O2 P2 Ru, F6 P, 0.3[H2O]'
_chemical_formula_sum 'C46 H42.6 Br F6 N2 O2.3 P3 Ru'
_chemical_formula_weight 1048.143
_space_group_crystal_system monoclinic
_space_group_IT_number 14
_space_group_name_Hall '-P 2ybc'
_space_group_name_H-M_alt 'P 1 21/c 1'
_symmetry_Int_Tables_number 14
_atom_sites_solution_primary dual
_audit_creation_date 2025-09-09
_audit_creation_method
;
Olex2 1.5
(compiled 2025.07.13 svn.rb7424aed for OlexSys, GUI svn.r7314)
;
_audit_update_record
;
2025-09-10 deposited with the CCDC.	2026-03-31 downloaded from the CCDC.
;
_cell_angle_alpha 90
_cell_angle_beta 99.520(1)
_cell_angle_gamma 90
_cell_formula_units_Z 4
_cell_length_a 15.7262(1)
_cell_length_b 14.8624(1)
_cell_length_c 19.3587(1)
_cell_measurement_reflns_used 42982
_cell_measurement_temperature 100.1(3)
_cell_measurement_theta_max 79.0820
_cell_measurement_theta_min 2.8350
_cell_volume 4462.38(5)
_computing_cell_refinement 'CrysAlisPro 1.171.44.118a (Rigaku OD, 2025)'
_computing_data_collection 'CrysAlisPro 1.171.44.118a (Rigaku OD, 2025)'
_computing_data_reduction 'CrysAlisPro 1.171.44.118a (Rigaku OD, 2025)'
_computing_molecular_graphics 'Olex2 1.5 (Dolomanov et al., 2009)'
_computing_publication_material 'Olex2 1.5 (Dolomanov et al., 2009)'
_computing_structure_refinement 'olex2.refine 1.5 (Bourhis et al., 2015)'
_computing_structure_solution 'SHELXT 2018/2 (Sheldrick, 2018)'
_diffrn_ambient_environment N~2~
_diffrn_ambient_temperature 100.1(3)
_diffrn_detector 'Hybrid Pixel Array Detector'
_diffrn_detector_area_resol_mean 10.0000
_diffrn_detector_type HyPix
_diffrn_measured_fraction_theta_full 0.9993
_diffrn_measured_fraction_theta_max 0.9993
_diffrn_measurement_details
;
List of Runs (angles in degrees, time in seconds):

  # Type    Start    End  Width  t~exp~   \w     \q     \k     \f   Frames
#--------------------------------------------------------------------------
  1  \w    -81.00   0.00   0.50    0.31    --  -48.85 108.00  91.00  162
  2  \w     26.00  75.00   0.50    0.31    --   48.85-108.00  -6.00   98
  3  \w    -74.00 -49.00   0.50    1.22    --  -90.00 108.00  91.00   50
  4  \w   -146.00-121.00   0.50    1.22    --  -90.00-108.00  -6.00   50
  5  \w     73.00 104.00   0.50    1.22    --  111.50-108.00  -6.00   62
  6  \w    112.00 154.00   0.50    1.22    --  111.50 108.00  91.00   84
  7  \w   -119.00 -94.00   0.50    0.31    --  -48.85-125.00  60.00   50
  8  \w    -26.00  15.00   0.50    0.31    --  -48.85  19.00-150.00   82
  9  \w    -24.00   2.00   0.50    0.31    --  -48.85  19.00 -60.00   52
 10  \w    -42.00  23.00   0.50    0.31    --  -48.85  38.00-120.00  130
 11  \w   -120.00 -94.00   0.50    0.31    --  -48.85-125.00 150.00   52
 12  \w    -22.00  19.00   0.50    0.31    --   48.85 -19.00 -90.00   82
 13  \w     45.00  70.00   0.50    1.22    --  111.50 -61.00   0.00   50
 14  \w     54.00 101.00   0.50    1.22    --  111.50 -78.00-139.24   94
 15  \w     43.00  69.00   0.50    1.22    --  111.50 -61.00  60.00   52
 16  \w     64.00  91.00   0.50    1.22    --  111.50 -82.00 120.23   54
 17  \w    101.00 132.00   0.50    1.22    --  111.50  45.00-150.00   62
 18  \w     85.00 111.00   0.50    1.22    --  111.50-125.00-120.00   52
 19  \w    110.00 146.00   0.50    1.22    --  111.50  77.00 -90.00   72
 20  \w    110.00 137.00   0.50    1.22    --  111.50  61.00  30.00   54
 21  \w    106.00 155.00   0.50    1.22    --  111.50  61.00   0.00   98
 22  \w     52.00 102.00   0.50    1.22    --  111.50 -77.00  60.00  100
 23  \w     65.00 105.00   0.50    1.22    --  111.50 -94.00   0.00   80
 24  \w    133.00 159.00   0.50    1.22    --  111.50  77.00 150.00   52
 25  \w     41.00  67.00   0.50    1.22    --  111.50 -94.00  60.00   52
 26  \w     79.00 105.00   0.50    1.22    --  111.50 -94.00  60.00   52
 27  \w     40.00  74.00   0.50    1.22    --  111.50 -77.00 -60.00   68
 28  \w    130.00 156.00   0.50    1.22    --  111.50  30.00   0.00   52
 29  \w    138.00 173.00   0.50    1.22    --  111.50  45.00-150.00   70
 30  \w     43.00  78.00   0.50    1.22    --  111.50-125.00-120.00   70
 31  \w     51.00  77.00   0.50    1.22    --  111.50 -83.00  31.72   52
 32  \w     41.00  66.00   0.50    1.22    --  111.50 -77.00  90.00   50
 33  \w     72.00 102.00   0.50    1.22    --  111.50 -77.00  90.00   60
 34  \w     40.00  66.00   0.50    1.22    --  111.50 -94.00  30.00   52
 35  \w     80.00 105.00   0.50    1.22    --  111.50 -94.00  30.00   50
 36  \w     73.00  98.00   0.50    1.22    --  111.50-125.00   0.00   50
 37  \w     43.00  69.00   0.50    1.22    --  111.50 -61.00  90.00   52
 38  \w    116.00 142.00   0.50    1.22    --  111.50 125.00-120.00   52
 39  \w     74.00 100.00   0.50    1.22    --  111.50 -77.00  30.00   52
 40  \w     44.00  91.00   0.50    1.22    --  111.50-125.00-150.00   94
 41  \w     42.00  72.00   0.50    1.22    --  111.50 -77.00  30.00   60
 42  \w     40.00  70.00   0.50    1.22    --  111.50 -61.00 -60.00   60
 43  \w     44.00  78.00   0.50    1.22    --  111.50 -82.00-118.94   68
 44  \w     40.00  89.00   0.50    1.22    --  111.50 -94.00  90.00   98
 45  \w    151.00 176.00   0.50    1.22    --  111.50  77.00-150.00   50
 46  \w     73.00  98.00   0.50    1.22    --  111.50-125.00  60.00   50
 47  \w    111.00 155.00   0.50    1.22    --  111.50  30.00 -90.00   88
 48  \w    125.00 176.00   0.50    1.22    --  111.50  15.00   0.00  102
 49  \w    103.00 177.00   0.50    1.22    --  111.50  15.00 150.00  148
 50  \w    152.00 177.00   0.50    1.22    --  111.50  61.00  30.00   50
 51  \w    146.00 177.00   0.50    1.22    --  111.50  77.00-180.00   62
 52  \w    121.00 147.00   0.50    1.22    --  111.50  61.00  90.00   52
 53  \w     82.00 108.00   0.50    1.22    --  111.50 -83.00 -12.14   52
 54  \w    101.00 157.00   0.50    1.22    --  111.50  30.00-180.00  112
 55  \w    145.00 171.00   0.50    1.22    --  111.50  45.00  30.00   52
 56  \w    106.00 132.00   0.50    1.22    --  111.50 125.00  90.00   52
 57  \w     40.00  96.00   0.50    1.22    --  111.50 -77.00   0.00  112
 58  \w    113.00 138.00   0.50    1.22    --  111.50 -88.00-138.10   50
 59  \w     41.00  70.00   0.50    1.22    --  111.50 -61.00 120.00   58
;
_diffrn_measurement_device 'four-circle diffractometer'
_diffrn_measurement_device_type 'XtaLAB Synergy, Dualflex, HyPix'
_diffrn_measurement_method '\w scans'
_diffrn_orient_matrix_type 'CrysAlisPro convention (1999,Acta A55,543-557)'
_diffrn_orient_matrix_UB_11 0.0581140000
_diffrn_orient_matrix_UB_12 0.0742750000
_diffrn_orient_matrix_UB_13 0.0380501000
_diffrn_orient_matrix_UB_21 -0.0745885000
_diffrn_orient_matrix_UB_22 0.0679817000
_diffrn_orient_matrix_UB_23 -0.0164419000
_diffrn_orient_matrix_UB_31 -0.0305385000
_diffrn_orient_matrix_UB_32 -0.0246664000
_diffrn_orient_matrix_UB_33 0.0691859000
_diffrn_radiation_monochromator mirror
_diffrn_radiation_probe x-ray
_diffrn_radiation_type 'Cu K\a'
_diffrn_radiation_wavelength 1.54184
_diffrn_reflns_av_R_equivalents 0.0283
_diffrn_reflns_av_unetI/netI 0.0210
_diffrn_reflns_Laue_measured_fraction_full 0.9993
_diffrn_reflns_Laue_measured_fraction_max 0.9993
_diffrn_reflns_limit_h_max 19
_diffrn_reflns_limit_h_min -20
_diffrn_reflns_limit_k_max 18
_diffrn_reflns_limit_k_min -18
_diffrn_reflns_limit_l_max 24
_diffrn_reflns_limit_l_min -20
_diffrn_reflns_number 63786
_diffrn_reflns_point_group_measured_fraction_full 0.9993
_diffrn_reflns_point_group_measured_fraction_max 0.9993
_diffrn_reflns_theta_full 67.6840
_diffrn_reflns_theta_max 70.07
_diffrn_reflns_theta_min 4.49
_diffrn_source 'micro-focus sealed X-ray tube'
_diffrn_source_type 'PhotonJet (Cu) X-ray Source'
_exptl_absorpt_coefficient_mu 5.486
_exptl_absorpt_correction_T_max 1.000
_exptl_absorpt_correction_T_min 0.700
_exptl_absorpt_correction_type gaussian
_exptl_absorpt_process_details
;
CrysAlisPro 1.171.44.118a (Rigaku Oxford Diffraction, 2025)
Numerical absorption correction based on gaussian integration over
a multifaceted crystal model
Empirical absorption correction using spherical harmonics,
implemented in SCALE3 ABSPACK scaling algorithm.
;
_exptl_crystal_colour 'clear intense red'
_exptl_crystal_density_diffrn 1.560
_exptl_crystal_description block
_exptl_crystal_F_000 2123.997
_exptl_crystal_size_max 0.12
_exptl_crystal_size_mid 0.09
_exptl_crystal_size_min 0.04
_refine_diff_density_max 1.2027
_refine_diff_density_min -3.5945
_refine_diff_density_rms 0.1139
_refine_ls_d_res_high 0.8200
_refine_ls_d_res_low 9.8482
_refine_ls_goodness_of_fit_ref 1.0542
_refine_ls_hydrogen_treatment constr
_refine_ls_matrix_type full
_refine_ls_number_constraints 129
_refine_ls_number_parameters 799
_refine_ls_number_reflns 8467
_refine_ls_number_restraints 373
_refine_ls_restrained_S_all 1.0295
_refine_ls_R_factor_all 0.0476
_refine_ls_R_factor_gt 0.0459
_refine_ls_shift/su_max -0.0010
_refine_ls_shift/su_mean 0.0000
_refine_ls_structure_factor_coef Fsqd
_refine_ls_weighting_details 'w=1/[\s^2^(Fo^2^)+(0.0701P)^2^+15.3706P] where P=(Fo^2^+2Fc^2^)/3'
_refine_ls_weighting_scheme calc
_refine_ls_wR_factor_gt 0.1313
_refine_ls_wR_factor_ref 0.1329
_reflns_Friedel_coverage 0.0
_reflns_limit_h_max 18
_reflns_limit_h_min -19
_reflns_limit_k_max 18
_reflns_limit_k_min 0
_reflns_limit_l_max 23
_reflns_limit_l_min 0
_reflns_number_gt 8071
_reflns_number_total 8467
_reflns_threshold_expression I>=2u(I)
_cod_data_source_file d5ra07271a2.cif
_cod_data_source_block RuCBr
_cod_original_formula_sum 'C46 H42.6 Br1 F6 N2 O2.3 P3 Ru1'
_cod_database_code 7251885
_chemical_oxdiff_formula 'C45 H40 Br N2 O2 P2 Ru'
_chemical_oxdiff_usercomment 'Amostra cristalina Ru-Br da Jocely-Alzir'
_diffrn_oxdiff_digest_od_ed
;

;
_diffrn_oxdiff_measurement_exp_name 20250908_Ru-Br.par
_olex2_refinement_description
;
1. Fixed Uiso
 At 1.2 times of:
  All C(H) groups, All C(H,H) groups, All C(H,H,H,H) groups
2. Restrained distances
 O2A-C1A = O2-C1 = O1-C1 = O1A-C1A
 1.27 with sigma of 0.00002
3. Uiso/Uaniso restraints and constraints
C1 \\sim O1 \\sim O2 \\sim C2 \\sim C7 \\sim C6 \\sim C5 \\sim C4 \\sim C3
\\sim C8 \\sim Br1: within 2A with sigma of 0.04 and sigma for terminal atoms
of 0.08 within 2A
O1A \\sim C1A \\sim O2A \\sim C2A \\sim C7A \\sim C6A \\sim C5A \\sim Br1A
\\sim C4A \\sim C3A \\sim C8A: within 2A with sigma of 0.04 and sigma for
terminal atoms of 0.08 within 2A
C40 \\sim C41 \\sim C42 \\sim C37 \\sim C38 \\sim C39: within 2A with sigma of
0.04 and sigma for terminal atoms of 0.08 within 2A
C39A \\sim C40A \\sim C41A \\sim C42A \\sim C37A \\sim C38A: within 2A with
sigma of 0.04 and sigma for terminal atoms of 0.08 within 2A
Br1A \\sim C8A \\sim C5A \\sim C6A \\sim C4A \\sim C3A \\sim C2A \\sim C7A
\\sim C1A \\sim O1A \\sim O2A: within 2A with sigma of 0.04 and sigma for
terminal atoms of 0.08 within 2A
C38A \\sim C39A \\sim C40A \\sim C41A \\sim C42A \\sim C37A: within 2A with
sigma of 0.04 and sigma for terminal atoms of 0.08 within 2A
Uanis(Br1A) = Uanis(Br1)
Uanis(O2A) = Uanis(O1A)
Uanis(C1) = Uanis(C1A)
Uanis(C37A) = Uanis(C38A) = Uanis(C42A) = Uanis(C41A) = Uanis(C40A) =
Uanis(C39A)
Uanis(O1A) = Uanis(O1) = Uanis(O2) = Uanis(O2A)
Uanis(O1A) = Uanis(O1) = Uanis(O2A) = Uanis(O2)
Uanis(O2A) = Uanis(O2)
Uanis(O1A) = Uanis(O1)
4. Rigid body (RIGU) restrains
 O1, C1, O2, C2, C7, C5, C6, C4, C3, C8, Br1
 with sigma for 1-2 distances of 0.004 and sigma for 1-3 distances of 0.004
 O1A, C1A, O2A, C2A, C7A, C6A, C5A, C4A, C3A, Br1A, C8A
 with sigma for 1-2 distances of 0.004 and sigma for 1-3 distances of 0.004
 C40, C41, C42, C37, C38, C39
 with sigma for 1-2 distances of 0.004 and sigma for 1-3 distances of 0.004
 C39A, C40A, C41A, C42A, C37A, C38A
 with sigma for 1-2 distances of 0.004 and sigma for 1-3 distances of 0.004
 Br1A, C8A, C5A, C4A, C3A, C2A, C7A, C6A, C1A, O1A, O2A
 with sigma for 1-2 distances of 0.004 and sigma for 1-3 distances of 0.004
 C37A, C38A, C39A, C40A, C41A, C42A
 with sigma for 1-2 distances of 0.004 and sigma for 1-3 distances of 0.004
5. Others
 Fixed Sof: Br1(0.76) O2(0.76) O1(0.76) C1(0.76) C37(0.6) C38(0.6) H38(0.6)
 C39(0.6) H39(0.6) C40(0.6) H40(0.6) C41(0.6) H41(0.6) C42(0.6) H42(0.6)
 C8(0.76) H8a(0.76) H8b(0.76) C43(0.5) C48(0.5) H48(0.5) C47(0.5) H47(0.5)
 C46(0.5) H46(0.5) C45(0.5) H45(0.5) C44(0.5) H44(0.5) C2(0.76) C3(0.76)
 H3(0.76) C4(0.76) H4(0.76) C5(0.76) C6(0.76) H6(0.76) C7(0.76) H7(0.76)
 O2A(0.24) O1A(0.24) C1A(0.24) C8A(0.24) H8Aa(0.24) H8Ab(0.24) C2A(0.24)
 C3A(0.24) H3A(0.24) C4A(0.24) H4A(0.24) C5A(0.24) C6A(0.24) H6A(0.24)
 C7A(0.24) H7A(0.24) Br1A(0.24) H32a(0.58) H32b(0.58) H32c(0.42) H32d(0.42)
 C34(0.58) H34a(0.58) H34b(0.58) C33(0.58) H33a(0.58) H33b(0.58) C36(0.42)
 H36a(0.42) H36b(0.42) C35(0.42) H35a(0.42) H35b(0.42) C37A(0.4) C38A(0.4)
 H38A(0.4) C39A(0.4) H39A(0.4) C40A(0.4) H40A(0.4) C41A(0.4) H41A(0.4)
 C42A(0.4) H42A(0.4) C43A(0.5) C48A(0.5) H48A(0.5) C47A(0.5) H47A(0.5)
 C46A(0.5) H46A(0.5) C45A(0.5) H45A(0.5) C44A(0.5) H44A(0.5)
6.a Secondary CH2 refined with riding coordinates:
 C8(H8a,H8b), C8A(H8Aa,H8Ab), C31(H31a,H31b), C32(H32a,H32b), C32(H32c,H32d),
 C34(H34a,H34b), C33(H33a,H33b), C36(H36a,H36b), C35(H35a,H35b)
6.b Aromatic/amide H refined with riding coordinates:
 C18(H18), C26(H26), C27(H27), C28(H28), C29(H29), C30(H30), C20(H20),
 C21(H21), C22(H22), C23(H23), C24(H24), C38(H38), C39(H39), C40(H40), C41(H41),
  C42(H42), C15(H15), C9(H9), C12(H12), C17(H17), C10(H10), C16(H16), C11(H11),
 C48(H48), C47(H47), C46(H46), C45(H45), C44(H44), C3(H3), C4(H4), C6(H6),
 C7(H7), C3A(H3A), C4A(H4A), C6A(H6A), C7A(H7A), C38A(H38A), C39A(H39A),
 C40A(H40A), C41A(H41A), C42A(H42A), C48A(H48A), C47A(H47A), C46A(H46A),
 C45A(H45A), C44A(H44A)
6.c Fitted hexagon refined as free rotating group:
 C25(C26,C27,C28,C29,C30), C19(C20,C21,C22,C23,C24), C37(C38,C39,C40,C41,C42),
 C43(C48,C47,C46,C45,C44), C37A(C38A,C39A,C40A,C41A,C42A), C43A(C48A,C47A,C46A,
 C45A,C44A)
;
_smtbx_masks_void_probe_radius 1.0
_smtbx_masks_void_truncation_radius 1.0
_olex2_submission_special_instructions 'No special instructions were received'
_oxdiff_exptl_absorpt_empirical_details
;
Empirical correction (ABSPACK) includes:
- Absorption correction using spherical harmonics
- Frame scaling
- Detector area scaling
;
_oxdiff_exptl_absorpt_empirical_full_max 1.188
_oxdiff_exptl_absorpt_empirical_full_min 0.904

loop_
_space_group_symop_id
_space_group_symop_operation_xyz
1 x,y,z
2 -x,y+1/2,-z+1/2
3 -x,-y,-z
4 x,-y-1/2,z-1/2

loop_
_atom_site_label
_atom_site_type_symbol
_atom_site_fract_x
_atom_site_fract_y
_atom_site_fract_z
_atom_site_U_iso_or_equiv
_atom_site_adp_type
_atom_site_occupancy
_atom_site_refinement_flags_posn
_atom_site_refinement_flags_adp
_atom_site_refinement_flags_occupancy
_atom_site_disorder_group
Ru01 Ru 0.26793(4) 0.29374(4) 0.68308(3) 0.0156(3) Uani 1.000000 . . . .
Br1 Br -0.02014(5) -0.22840(5) 0.54872(4) 0.04334(19) Uani 0.760000 . U P 1
P003 P 0.26514(6) 0.42240(6) 0.61932(4) 0.02097(19) Uani 1.000000 . . . .
P1 P 0.72806(6) 0.24226(7) 0.60682(5) 0.0309(3) Uani 1.000000 . . . .
P005 P 0.41254(7) 0.26142(7) 0.68798(6) 0.0319(2) Uani 1.000000 . . . .
O2 O 0.2471(5) 0.1515(6) 0.7185(4) 0.0228(12) Uani 0.760000 D U P 1
O1 O 0.2323(11) 0.1885(11) 0.6081(8) 0.028(2) Uani 0.760000 D U P 1
F3 F 0.80331(16) 0.17165(18) 0.63087(17) 0.0507(7) Uani 1.000000 . . . .
F1 F 0.6542(4) 0.3134(5) 0.5836(5) 0.071(3) Uani 1.000000 . . . .
F4 F 0.7884(5) 0.2959(4) 0.5641(4) 0.067(2) Uani 1.000000 . . . .
N2 N 0.2732(2) 0.3738(2) 0.77024(15) 0.0269(7) Uani 1.000000 . . . .
F5 F 0.7619(6) 0.3028(5) 0.6717(4) 0.073(2) Uani 1.000000 . . . .
N1 N 0.1380(2) 0.3042(2) 0.69182(17) 0.0286(7) Uani 1.000000 . . . .
F2 F 0.6686(6) 0.1883(5) 0.6493(6) 0.092(3) Uani 1.000000 . . . .
F6 F 0.6960(5) 0.1815(5) 0.5413(5) 0.083(3) Uani 1.000000 . . . .
C13 C 0.1212(3) 0.3447(3) 0.7502(2) 0.0331(9) Uani 1.000000 . . . .
C18 C 0.3432(3) 0.4176(3) 0.80449(19) 0.0331(9) Uani 1.000000 . . . .
H18 H 0.3968(3) 0.4109(3) 0.78849(19) 0.0397(10) Uiso 1.000000 R . . .
C25 C 0.24669(17) 0.41240(15) 0.52335(8) 0.0241(7) Uani 1.000000 . . . .
C26 C 0.24250(19) 0.32820(12) 0.49171(11) 0.0286(8) Uani 1.000000 G . . .
H26 H 0.24857(19) 0.27535(12) 0.51970(11) 0.0343(9) Uiso 1.000000 R . . .
C27 C 0.2294(2) 0.32133(13) 0.41911(11) 0.0358(9) Uani 1.000000 G . . .
H27 H 0.2266(2) 0.26379(13) 0.39749(11) 0.0430(11) Uiso 1.000000 R . . .
C28 C 0.2206(2) 0.39866(17) 0.37816(8) 0.0364(9) Uani 1.000000 G . . .
H28 H 0.2116(2) 0.39396(17) 0.32855(8) 0.0437(11) Uiso 1.000000 R . . .
C29 C 0.2248(2) 0.48285(14) 0.40981(11) 0.0379(10) Uani 1.000000 G . . .
H29 H 0.2187(2) 0.53570(14) 0.38182(11) 0.0455(11) Uiso 1.000000 R . . .
C30 C 0.2378(2) 0.48972(12) 0.48240(11) 0.0335(9) Uani 1.000000 G . . .
H30 H 0.2407(2) 0.54727(12) 0.50403(11) 0.0402(10) Uiso 1.000000 R . . .
C19 C 0.17404(13) 0.49318(17) 0.63501(12) 0.0269(7) Uani 1.000000 . . . .
C20 C 0.18379(14) 0.55216(17) 0.69150(12) 0.0320(8) Uani 1.000000 G . . .
H20 H 0.23923(14) 0.56200(17) 0.71839(12) 0.0383(10) Uiso 1.000000 R . . .
C21 C 0.11241(19) 0.59675(18) 0.70863(12) 0.0428(11) Uani 1.000000 G . . .
H21 H 0.11908(19) 0.63706(18) 0.74724(12) 0.0514(13) Uiso 1.000000 R . . .
C22 C 0.03129(15) 0.5824(2) 0.66928(15) 0.0488(12) Uani 1.000000 G . . .
H22 H -0.01749(15) 0.6128(2) 0.68100(15) 0.0586(15) Uiso 1.000000 R . . .
C23 C 0.02154(12) 0.5234(2) 0.61280(14) 0.0453(11) Uani 1.000000 G . . .
H23 H -0.03390(12) 0.5135(2) 0.58591(14) 0.0544(13) Uiso 1.000000 R . . .
C24 C 0.09292(16) 0.47879(18) 0.59567(12) 0.0345(9) Uani 1.000000 G . . .
H24 H 0.08625(16) 0.43848(18) 0.55706(12) 0.0414(11) Uiso 1.000000 R . . .
C14 C 0.1967(3) 0.3845(3) 0.7940(2) 0.0318(9) Uani 1.000000 . . . .
C1 C 0.2274(7) 0.1291(8) 0.6545(4) 0.0256(18) Uani 0.760000 D U P 1
C37 C 0.4708(4) 0.2431(7) 0.7821(3) 0.0280(16) Uani 0.600000 . U P 1
C38 C 0.4188(3) 0.2210(7) 0.8311(4) 0.0288(16) Uani 0.600000 G U P 1
H38 H 0.3585(3) 0.2134(7) 0.8168(4) 0.0346(19) Uiso 0.600000 R . P 1
C39 C 0.4551(4) 0.2102(5) 0.9012(3) 0.0313(16) Uani 0.600000 G U P 1
H39 H 0.4196(4) 0.1951(5) 0.9346(3) 0.0376(19) Uiso 0.600000 R . P 1
C40 C 0.5433(4) 0.2214(4) 0.9222(3) 0.0364(17) Uani 0.600000 G U P 1
H40 H 0.5681(4) 0.2139(4) 0.9700(3) 0.044(2) Uiso 0.600000 R . P 1
C41 C 0.5953(3) 0.2434(4) 0.8732(3) 0.0390(19) Uani 0.600000 G U P 1
H41 H 0.6556(3) 0.2511(4) 0.8875(3) 0.047(2) Uiso 0.600000 R . P 1
C42 C 0.5591(4) 0.2543(5) 0.8032(3) 0.0351(17) Uani 0.600000 G U P 1
H42 H 0.5946(4) 0.2693(5) 0.7697(3) 0.042(2) Uiso 0.600000 R . P 1
C15 C 0.1916(4) 0.4346(3) 0.8544(2) 0.0444(11) Uani 1.000000 . . . .
H15 H 0.1385(4) 0.4385(3) 0.8715(2) 0.0533(14) Uiso 1.000000 R . . .
C9 C 0.0717(3) 0.2689(3) 0.6462(2) 0.0396(10) Uani 1.000000 . . . .
H9 H 0.0839(3) 0.2400(3) 0.6052(2) 0.0475(12) Uiso 1.000000 R . . .
C12 C 0.0362(4) 0.3500(4) 0.7635(3) 0.0529(13) Uani 1.000000 . . . .
H12 H 0.0245(4) 0.3780(4) 0.8050(3) 0.0634(15) Uiso 1.000000 R . . .
C17 C 0.3392(4) 0.4722(3) 0.8624(2) 0.0469(12) Uani 1.000000 . . . .
H17 H 0.3885(4) 0.5050(3) 0.8837(2) 0.0563(15) Uiso 1.000000 R . . .
C8 C 0.1078(6) -0.2252(5) 0.5628(5) 0.043(2) Uani 0.760000 . U P 1
H8a H 0.1314(6) -0.2714(5) 0.5976(5) 0.051(3) Uiso 0.760000 R . P 1
H8b H 0.1276(6) -0.2394(5) 0.5181(5) 0.051(3) Uiso 0.760000 R . P 1
C10 C -0.0122(3) 0.2733(4) 0.6569(3) 0.0566(14) Uani 1.000000 . . . .
H10 H -0.0572(3) 0.2481(4) 0.6237(3) 0.0680(16) Uiso 1.000000 R . . .
C16 C 0.2627(4) 0.4781(3) 0.8887(2) 0.0528(14) Uani 1.000000 . . . .
H16 H 0.2598(4) 0.5118(3) 0.9299(2) 0.0634(17) Uiso 1.000000 R . . .
C11 C -0.0302(4) 0.3143(5) 0.7158(4) 0.0652(16) Uani 1.000000 . . . .
H11 H -0.0880(4) 0.3183(5) 0.7240(4) 0.0782(19) Uiso 1.000000 R . . .
C43 C 0.4388(6) 0.1603(5) 0.6491(4) 0.022(2) Uani 0.500000 . . P 1
C48 C 0.4319(7) 0.0793(7) 0.6837(3) 0.025(3) Uani 0.500000 G . P 1
H48 H 0.4264(7) 0.0793(7) 0.7318(3) 0.030(3) Uiso 0.500000 R . P 1
C47 C 0.4329(7) -0.0016(5) 0.6478(5) 0.035(3) Uani 0.500000 G . P 1
H47 H 0.4282(7) -0.0569(5) 0.6714(5) 0.042(3) Uiso 0.500000 R . P 1
C46 C 0.4410(6) -0.0015(4) 0.5774(4) 0.041(3) Uani 0.500000 G . P 1
H46 H 0.4417(6) -0.0568(4) 0.5528(4) 0.049(3) Uiso 0.500000 R . P 1
C45 C 0.4479(5) 0.0795(5) 0.5428(3) 0.040(2) Uani 0.500000 G . P 1
H45 H 0.4534(5) 0.0795(5) 0.4947(3) 0.048(3) Uiso 0.500000 R . P 1
C44 C 0.4468(5) 0.1604(4) 0.5787(4) 0.032(2) Uani 0.500000 G . P 1
H44 H 0.4516(5) 0.2157(4) 0.5551(4) 0.038(3) Uiso 0.500000 R . P 1
C2 C 0.1972(6) 0.0375(5) 0.6328(4) 0.027(2) Uani 0.760000 . U P 1
C3 C 0.2021(6) -0.0328(6) 0.6808(5) 0.0290(19) Uani 0.760000 . U P 1
H3 H 0.2237(6) -0.0221(6) 0.7289(5) 0.035(2) Uiso 0.760000 R . P 1
C4 C 0.1752(5) -0.1190(5) 0.6583(4) 0.0296(15) Uani 0.760000 . U P 1
H4 H 0.1803(5) -0.1674(5) 0.6908(4) 0.0355(19) Uiso 0.760000 R . P 1
C5 C 0.1409(5) -0.1341(4) 0.5880(3) 0.0292(13) Uani 0.760000 . U P 1
C6 C 0.1354(5) -0.0634(4) 0.5407(3) 0.0380(16) Uani 0.760000 . U P 1
H6 H 0.1113(5) -0.0730(4) 0.4930(3) 0.046(2) Uiso 0.760000 R . P 1
C7 C 0.1648(5) 0.0213(4) 0.5630(3) 0.0334(16) Uani 0.760000 . U P 1
H7 H 0.1628(5) 0.0688(4) 0.5300(3) 0.0400(19) Uiso 0.760000 R . P 1
O2A O 0.266(2) 0.162(2) 0.7222(15) 0.0228(12) Uani 0.240000 D U P 2
O1A O 0.245(4) 0.193(4) 0.610(3) 0.0228(12) Uani 0.240000 D U P 2
C1A C 0.246(3) 0.136(3) 0.6591(16) 0.0256(18) Uani 0.240000 D U P 2
C8A C 0.1340(18) -0.2299(15) 0.5778(12) 0.026(4) Uani 0.240000 . U P 2
H8Aa H 0.1628(18) -0.2527(15) 0.5395(12) 0.031(4) Uiso 0.240000 R . P 2
H8Ab H 0.1480(18) -0.2726(15) 0.6173(12) 0.031(4) Uiso 0.240000 R . P 2
C2A C 0.2240(17) 0.0379(18) 0.6379(15) 0.023(5) Uani 0.240000 . U P 2
C3A C 0.2270(19) -0.0285(18) 0.6901(15) 0.023(5) Uani 0.240000 . U P 2
H3A H 0.2445(19) -0.0135(18) 0.7381(15) 0.028(6) Uiso 0.240000 R . P 2
C4A C 0.2046(17) -0.1139(16) 0.6712(12) 0.028(5) Uani 0.240000 . U P 2
H4A H 0.2078(17) -0.1587(16) 0.7065(12) 0.034(5) Uiso 0.240000 R . P 2
C5A C 0.1772(15) -0.1387(12) 0.6022(11) 0.028(4) Uani 0.240000 . U P 2
C6A C 0.1751(15) -0.0728(13) 0.5493(10) 0.030(4) Uani 0.240000 . U P 2
H6A H 0.1563(15) -0.0872(13) 0.5014(10) 0.036(5) Uiso 0.240000 R . P 2
C7A C 0.2018(14) 0.0147(13) 0.5699(12) 0.028(4) Uani 0.240000 . U P 2
H7A H 0.2044(14) 0.0589(13) 0.5349(12) 0.034(5) Uiso 0.240000 R . P 2
Br1A Br 0.01562(16) -0.2374(2) 0.54665(15) 0.04334(19) Uani 0.240000 . U P 2
C31 C 0.3554(3) 0.5032(3) 0.6364(2) 0.0315(8) Uani 1.000000 . . . .
H31a H 0.3325(3) 0.5639(3) 0.6230(2) 0.0378(10) Uiso 1.000000 R . . .
H31b H 0.3767(3) 0.5041(3) 0.6874(2) 0.0378(10) Uiso 1.000000 R . . .
C32 C 0.4322(3) 0.4861(3) 0.5992(3) 0.0497(13) Uani 1.000000 . . . .
H32a H 0.4195(3) 0.5145(3) 0.5523(3) 0.0597(15) Uiso 0.580000 R . P 1
H32b H 0.4827(3) 0.5178(3) 0.6256(3) 0.0597(15) Uiso 0.580000 R . P 1
H32c H 0.4128(3) 0.4598(3) 0.5522(3) 0.0597(15) Uiso 0.420000 R . P 2
H32d H 0.4633(3) 0.5429(3) 0.5937(3) 0.0597(15) Uiso 0.420000 R . P 2
C34 C 0.4911(5) 0.3461(6) 0.6613(4) 0.0295(16) Uani 0.580000 . . P 1
H34a H 0.5007(5) 0.3947(6) 0.6966(4) 0.0354(19) Uiso 0.580000 R . P 1
H34b H 0.5472(5) 0.3161(6) 0.6604(4) 0.0354(19) Uiso 0.580000 R . P 1
C33 C 0.4587(4) 0.3874(5) 0.5891(4) 0.0301(14) Uani 0.580000 . . P 1
H33a H 0.4087(4) 0.3528(5) 0.5649(4) 0.0361(17) Uiso 0.580000 R . P 1
H33b H 0.5048(4) 0.3852(5) 0.5600(4) 0.0361(17) Uiso 0.580000 R . P 1
C36 C 0.4713(7) 0.3178(7) 0.6280(7) 0.030(2) Uani 0.420000 . . P 2
H36a H 0.5246(7) 0.2835(7) 0.6250(7) 0.036(2) Uiso 0.420000 R . P 2
H36b H 0.4357(7) 0.3184(7) 0.5808(7) 0.036(2) Uiso 0.420000 R . P 2
C35 C 0.4955(6) 0.4142(7) 0.6500(6) 0.039(2) Uani 0.420000 . . P 2
H35a H 0.5565(6) 0.4255(7) 0.6459(6) 0.047(3) Uiso 0.420000 R . P 2
H35b H 0.4889(6) 0.4232(7) 0.6995(6) 0.047(3) Uiso 0.420000 R . P 2
C37A C 0.4724(8) 0.2456(13) 0.7690(6) 0.046(2) Uani 0.400000 . U P 2
C38A C 0.4335(6) 0.2292(13) 0.8272(8) 0.046(2) Uani 0.400000 G U P 2
H38A H 0.3725(6) 0.2241(13) 0.8220(8) 0.055(3) Uiso 0.400000 R . P 2
C39A C 0.4837(8) 0.2202(9) 0.8930(6) 0.046(2) Uani 0.400000 G U P 2
H39A H 0.4571(8) 0.2090(9) 0.9328(6) 0.055(3) Uiso 0.400000 R . P 2
C40A C 0.5729(7) 0.2277(7) 0.9006(5) 0.046(2) Uani 0.400000 G U P 2
H40A H 0.6072(7) 0.2215(7) 0.9456(5) 0.055(3) Uiso 0.400000 R . P 2
C41A C 0.6118(6) 0.2441(7) 0.8424(6) 0.046(2) Uani 0.400000 G U P 2
H41A H 0.6727(6) 0.2492(7) 0.8476(6) 0.055(3) Uiso 0.400000 R . P 2
C42A C 0.5616(9) 0.2531(9) 0.7766(5) 0.046(2) Uani 0.400000 G U P 2
H42A H 0.5882(9) 0.2643(9) 0.7368(5) 0.055(3) Uiso 0.400000 R . P 2
C43A C 0.4146(7) 0.1414(5) 0.6470(4) 0.025(3) Uani 0.500000 . . P 2
C48A C 0.4166(8) 0.0663(7) 0.6901(3) 0.031(3) Uani 0.500000 G . P 2
H48A H 0.4193(8) 0.0736(7) 0.7391(3) 0.038(3) Uiso 0.500000 R . P 2
C47A C 0.4146(7) -0.0196(6) 0.6613(4) 0.030(2) Uani 0.500000 G . P 2
H47A H 0.4159(7) -0.0709(6) 0.6907(4) 0.037(3) Uiso 0.500000 R . P 2
C46A C 0.4107(6) -0.0303(4) 0.5895(4) 0.041(3) Uani 0.500000 G . P 2
H46A H 0.4093(6) -0.0889(4) 0.5699(4) 0.050(3) Uiso 0.500000 R . P 2
C45A C 0.4087(6) 0.0448(5) 0.5465(3) 0.047(3) Uani 0.500000 G . P 2
H45A H 0.4060(6) 0.0375(5) 0.4974(3) 0.057(3) Uiso 0.500000 R . P 2
C44A C 0.4107(5) 0.1306(5) 0.5753(4) 0.040(2) Uani 0.500000 G . P 2
H44A H 0.4094(5) 0.1820(5) 0.5458(4) 0.048(3) Uiso 0.500000 R . P 2

loop_
_atom_site_aniso_label
_atom_site_aniso_U_11
_atom_site_aniso_U_22
_atom_site_aniso_U_33
_atom_site_aniso_U_12
_atom_site_aniso_U_13
_atom_site_aniso_U_23
Ru01 0.0221(5) 0.0149(5) 0.0092(5) 0.0020(3) 0.0010(3) -0.0010(3)
Br1 0.0384(4) 0.0467(4) 0.0433(3) -0.0011(4) 0.0020(4) -0.0033(2)
P003 0.0256(4) 0.0198(4) 0.0166(4) 0.0023(3) 0.0007(3) -0.0009(3)
P1 0.0232(5) 0.0352(6) 0.0325(6) 0.0037(4) -0.0007(4) 0.0018(5)
P005 0.0343(5) 0.0287(5) 0.0346(5) 0.0116(4) 0.0114(4) 0.0102(4)
O2 0.032(4) 0.020(3) 0.0160(15) -0.006(2) 0.003(2) -0.0013(15)
O1 0.047(8) 0.020(2) 0.016(2) -0.007(3) 0.005(3) -0.0008(17)
F3 0.0278(12) 0.0367(14) 0.080(2) 0.0023(11) -0.0132(12) 0.0139(14)
F1 0.031(4) 0.050(4) 0.135(8) 0.022(3) 0.020(5) 0.015(5)
F4 0.081(5) 0.047(4) 0.088(6) 0.029(4) 0.053(4) 0.030(4)
N2 0.0433(18) 0.0209(15) 0.0151(13) 0.0059(13) 0.0010(12) 0.0006(11)
F5 0.112(6) 0.051(5) 0.043(4) 0.008(4) -0.024(4) -0.015(3)
N1 0.0288(16) 0.0305(17) 0.0270(16) 0.0014(13) 0.0067(13) 0.0038(13)
F2 0.095(6) 0.047(5) 0.156(9) 0.012(4) 0.082(6) 0.034(5)
F6 0.083(6) 0.063(5) 0.080(7) 0.025(4) -0.053(5) -0.030(4)
C13 0.044(2) 0.029(2) 0.030(2) 0.0035(17) 0.0159(17) 0.0036(16)
C18 0.050(2) 0.0259(19) 0.0201(17) 0.0047(17) -0.0053(16) -0.0001(15)
C25 0.0285(17) 0.0259(18) 0.0184(16) 0.0020(14) 0.0050(13) 0.0016(13)
C26 0.042(2) 0.0236(18) 0.0206(17) -0.0016(16) 0.0067(15) 0.0022(14)
C27 0.058(3) 0.029(2) 0.0216(18) -0.0049(19) 0.0093(17) -0.0043(16)
C28 0.050(2) 0.042(2) 0.0181(18) 0.0030(19) 0.0089(16) 0.0024(16)
C29 0.057(3) 0.035(2) 0.0227(19) 0.0078(19) 0.0091(18) 0.0080(16)
C30 0.051(2) 0.027(2) 0.0231(18) 0.0070(17) 0.0069(17) 0.0022(15)
C19 0.0347(19) 0.0259(18) 0.0197(16) 0.0089(15) 0.0036(14) 0.0030(14)
C20 0.048(2) 0.0260(19) 0.0208(17) 0.0121(17) 0.0020(16) 0.0023(14)
C21 0.064(3) 0.040(2) 0.027(2) 0.022(2) 0.0118(19) 0.0025(18)
C22 0.053(3) 0.056(3) 0.041(2) 0.028(2) 0.017(2) 0.008(2)
C23 0.038(2) 0.060(3) 0.038(2) 0.020(2) 0.0043(18) 0.008(2)
C24 0.036(2) 0.044(2) 0.0238(18) 0.0099(18) 0.0034(15) 0.0000(17)
C14 0.052(2) 0.0246(19) 0.0210(17) 0.0105(17) 0.0115(16) 0.0043(15)
C1 0.036(6) 0.023(2) 0.0188(19) -0.004(2) 0.006(2) 0.0002(13)
C37 0.027(3) 0.017(3) 0.035(4) 0.004(2) -0.009(2) -0.002(2)
C38 0.033(3) 0.021(4) 0.029(3) 0.004(2) -0.008(2) -0.005(2)
C39 0.037(4) 0.025(4) 0.027(3) -0.002(2) -0.010(2) -0.003(2)
C40 0.039(4) 0.031(4) 0.033(3) -0.004(2) -0.012(2) 0.002(2)
C41 0.033(3) 0.041(4) 0.035(4) -0.008(2) -0.016(2) 0.007(3)
C42 0.028(3) 0.035(4) 0.036(4) -0.002(2) -0.012(2) 0.006(3)
C15 0.081(3) 0.030(2) 0.027(2) 0.013(2) 0.022(2) -0.0002(17)
C9 0.032(2) 0.048(3) 0.038(2) -0.0049(19) 0.0023(17) 0.001(2)
C12 0.056(3) 0.054(3) 0.056(3) 0.008(2) 0.033(3) 0.005(2)
C17 0.083(4) 0.027(2) 0.025(2) -0.000(2) -0.011(2) -0.0069(17)
C8 0.066(6) 0.027(3) 0.033(4) -0.007(3) 0.002(3) 0.000(2)
C10 0.033(2) 0.071(4) 0.065(3) -0.011(2) 0.007(2) 0.004(3)
C16 0.107(4) 0.030(2) 0.022(2) 0.016(3) 0.012(2) -0.0065(17)
C11 0.037(3) 0.074(4) 0.091(5) -0.003(3) 0.029(3) 0.007(3)
C43 0.015(6) 0.023(4) 0.027(4) 0.002(4) -0.001(3) -0.002(3)
C48 0.025(5) 0.028(6) 0.022(5) 0.008(4) -0.001(4) -0.006(4)
C47 0.042(6) 0.021(5) 0.043(6) 0.007(4) 0.009(5) 0.008(4)
C46 0.048(7) 0.030(6) 0.043(6) 0.009(5) 0.002(5) -0.012(5)
C45 0.048(6) 0.040(6) 0.030(5) 0.008(4) -0.002(4) -0.008(4)
C44 0.030(5) 0.031(5) 0.034(5) 0.008(4) 0.005(4) -0.000(4)
C2 0.038(5) 0.023(2) 0.021(3) -0.005(2) 0.008(2) 0.0008(14)
C3 0.039(5) 0.028(3) 0.020(3) -0.007(2) 0.003(2) 0.0020(16)
C4 0.040(4) 0.024(3) 0.025(3) -0.007(2) 0.004(2) 0.0033(16)
C5 0.038(3) 0.026(2) 0.024(3) -0.002(2) 0.0050(19) -0.0007(15)
C6 0.062(5) 0.029(3) 0.021(3) -0.007(2) 0.000(2) -0.0010(15)
C7 0.054(5) 0.025(3) 0.020(2) -0.007(2) 0.001(2) 0.0024(15)
O2A 0.032(4) 0.020(3) 0.0160(15) -0.006(2) 0.003(2) -0.0013(15)
O1A 0.032(4) 0.020(3) 0.0160(15) -0.006(2) 0.003(2) -0.0013(15)
C1A 0.036(6) 0.023(2) 0.0188(19) -0.004(2) 0.006(2) 0.0002(13)
C8A 0.052(7) 0.021(6) 0.007(7) -0.003(3) 0.010(3) 0.002(4)
C2A 0.026(12) 0.024(6) 0.023(6) 0.000(4) 0.014(5) 0.001(3)
C3A 0.031(12) 0.021(6) 0.021(7) -0.001(5) 0.014(5) -0.001(3)
C4A 0.046(12) 0.024(6) 0.018(6) -0.005(4) 0.012(4) 0.000(3)
C5A 0.046(9) 0.020(5) 0.020(6) -0.001(4) 0.011(4) 0.001(3)
C6A 0.049(10) 0.023(6) 0.019(6) -0.001(4) 0.013(4) 0.002(3)
C7A 0.039(10) 0.023(6) 0.026(7) 0.001(4) 0.013(5) 0.001(3)
Br1A 0.0384(4) 0.0467(4) 0.0433(3) -0.0011(4) 0.0020(4) -0.0033(2)
C31 0.036(2) 0.0220(18) 0.034(2) -0.0022(15) -0.0017(16) -0.0003(15)
C32 0.035(2) 0.027(2) 0.088(4) -0.0033(18) 0.014(2) 0.012(2)
C34 0.020(3) 0.038(5) 0.029(4) 0.000(3) -0.000(3) -0.001(4)
C33 0.023(3) 0.035(4) 0.032(3) 0.002(3) 0.006(3) 0.002(3)
C36 0.025(5) 0.028(5) 0.038(6) -0.001(4) 0.007(4) 0.003(5)
C35 0.025(5) 0.031(6) 0.060(7) -0.004(4) 0.002(4) 0.008(5)
C37A 0.056(4) 0.028(3) 0.044(4) -0.004(3) -0.018(4) 0.002(3)
C38A 0.056(4) 0.028(3) 0.044(4) -0.004(3) -0.018(4) 0.002(3)
C39A 0.056(4) 0.028(3) 0.044(4) -0.004(3) -0.018(4) 0.002(3)
C40A 0.056(4) 0.028(3) 0.044(4) -0.004(3) -0.018(4) 0.002(3)
C41A 0.056(4) 0.028(3) 0.044(4) -0.004(3) -0.018(4) 0.002(3)
C42A 0.056(4) 0.028(3) 0.044(4) -0.004(3) -0.018(4) 0.002(3)
C43A 0.020(6) 0.030(5) 0.024(4) 0.005(4) 0.000(4) -0.000(4)
C48A 0.038(6) 0.025(5) 0.029(5) 0.001(5) -0.002(4) 0.005(4)
C47A 0.037(6) 0.023(5) 0.028(5) -0.001(4) -0.005(4) 0.001(4)
C46A 0.050(7) 0.035(6) 0.033(6) 0.015(5) -0.012(4) -0.015(4)
C45A 0.068(8) 0.048(7) 0.023(4) 0.026(6) 0.001(5) -0.012(5)
C44A 0.057(7) 0.040(6) 0.023(4) 0.020(5) 0.007(5) 0.009(4)

loop_
_atom_type_symbol
_atom_type_scat_dispersion_real
_atom_type_scat_dispersion_imag
_atom_type_scat_Cromer_Mann_a1
_atom_type_scat_Cromer_Mann_a2
_atom_type_scat_Cromer_Mann_a3
_atom_type_scat_Cromer_Mann_a4
_atom_type_scat_Cromer_Mann_b1
_atom_type_scat_Cromer_Mann_b2
_atom_type_scat_Cromer_Mann_b3
_atom_type_scat_Cromer_Mann_b4
_atom_type_scat_Cromer_Mann_c
_atom_type_scat_source
_atom_type_scat_dispersion_source
Br -0.66955 1.28295 17.17890 5.23580 5.63770 3.98510 2.17230 16.57960 0.26090 41.43280 2.95570 'International Tables Volume C Table 6.1.1.4 (pp. 500-502)' 'Brennan, Cowan, Rev. Sci. Instrum., 1992, 63, 850'
C 0.01788 0.00908 2.31000 1.02000 1.58860 0.86500 20.84390 10.20750 0.56870 51.65120 0.21560 'International Tables Volume C Table 6.1.1.4 (pp. 500-502)' 'Brennan, Cowan, Rev. Sci. Instrum., 1992, 63, 850'
F 0.07327 0.05351 3.53920 2.64120 1.51700 1.02430 10.28250 4.29440 0.26150 26.14760 0.27760 'International Tables Volume C Table 6.1.1.4 (pp. 500-502)' 'Brennan, Cowan, Rev. Sci. Instrum., 1992, 63, 850'
H 0.00000 0.00000 0.49300 0.32291 0.14019 0.04081 10.51090 26.12570 3.14236 57.79970 0.00304 'International Tables Volume C Table 6.1.1.4 (pp. 500-502)' 'Brennan, Cowan, Rev. Sci. Instrum., 1992, 63, 850'
N 0.03110 0.01806 12.21260 3.13220 2.01250 1.16630 0.00570 9.89330 28.99750 0.58260 -11.52900 'International Tables Volume C Table 6.1.1.4 (pp. 500-502)' 'Brennan, Cowan, Rev. Sci. Instrum., 1992, 63, 850'
O 0.04960 0.03234 3.04850 2.28680 1.54630 0.86700 13.27710 5.70110 0.32390 32.90890 0.25080 'International Tables Volume C Table 6.1.1.4 (pp. 500-502)' 'Brennan, Cowan, Rev. Sci. Instrum., 1992, 63, 850'
P 0.29730 0.43501 6.43450 4.17910 1.78000 1.49080 1.90670 27.15700 0.52600 68.16450 1.11490 'International Tables Volume C Table 6.1.1.4 (pp. 500-502)' 'Brennan, Cowan, Rev. Sci. Instrum., 1992, 63, 850'
Ru 0.07671 3.30287 19.26740 12.91820 4.86337 1.56756 0.80852 8.43467 24.79970 94.29280 5.37874 'International Tables Volume C Table 6.1.1.4 (pp. 500-502)' 'Brennan, Cowan, Rev. Sci. Instrum., 1992, 63, 850'

loop_
_exptl_crystal_face_index_h
_exptl_crystal_face_index_k
_exptl_crystal_face_index_l
_exptl_crystal_face_perp_dist
7 -7 0 0.0152
-7 7 0 0.0266
-4 -3 12 0.0696
6 0 -11 0.0472
8 6 0 0.0362
-7 -6 0 0.0490
1 -1 -12 0.0489
-2 0 13 0.0652

loop_
_geom_angle_atom_site_label_1
_geom_angle_atom_site_label_2
_geom_angle_atom_site_label_3
_geom_angle
_geom_angle_site_symmetry_1
_geom_angle_site_symmetry_3
_geom_angle_publ_flag
P005 Ru01 P003 97.34(4) . . ?
O2 Ru01 P003 163.70(17) . . ?
O2 Ru01 P005 89.1(2) . . ?
O1 Ru01 P003 105.5(3) . . ?
O1 Ru01 P005 91.2(5) . . ?
O1 Ru01 O2 59.2(2) . . ?
N2 Ru01 P003 87.31(9) . . ?
N2 Ru01 P005 100.43(10) . . ?
N2 Ru01 O2 106.3(2) . . ?
N2 Ru01 O1 161.5(4) . . ?
N1 Ru01 P003 92.87(9) . . ?
N1 Ru01 P005 169.65(10) . . ?
N1 Ru01 O2 81.5(2) . . ?
N1 Ru01 O1 87.7(5) . . ?
N1 Ru01 N2 78.28(13) . . ?
C1 Ru01 P003 134.7(2) . . ?
C1 Ru01 P005 91.0(3) . . ?
C1 Ru01 O2 29.65(11) . . ?
C1 Ru01 O1 29.59(14) . . ?
C1 Ru01 N2 134.8(2) . . ?
C1 Ru01 N1 82.9(3) . . ?
O2A Ru01 P003 168.4(8) . . ?
O2A Ru01 P005 82.3(9) . . ?
O2A Ru01 O2 7.5(9) . . ?
O2A Ru01 O1 62.9(9) . . ?
O2A Ru01 N2 104.2(8) . . ?
O2A Ru01 N1 88.0(9) . . ?
O2A Ru01 C1 33.9(9) . . ?
O1A Ru01 P003 104.9(10) . . ?
O1A Ru01 P005 86.3(19) . . ?
O1A Ru01 O2 60.4(11) . . ?
O1A Ru01 O1 5(2) . . ?
O1A Ru01 N2 165.3(13) . . ?
O1A Ru01 N1 92.7(19) . . ?
O1A Ru01 C1 31.2(12) . . ?
O1A Ru01 O2A 63.5(10) . . ?
C1A Ru01 P003 136.6(8) . . ?
C1A Ru01 P005 85.1(11) . . ?
C1A Ru01 O2 28.8(9) . . ?
C1A Ru01 O1 31.2(10) . . ?
C1A Ru01 N2 135.1(8) . . ?
C1A Ru01 N1 88.6(11) . . ?
C1A Ru01 C1 6.0(13) . . ?
C1A Ru01 O2A 31.8(5) . . ?
C1A Ru01 O1A 31.8(5) . . ?
C25 P003 Ru01 117.81(8) . . ?
C19 P003 Ru01 109.67(10) . . ?
C19 P003 C25 102.46(11) . . ?
C31 P003 Ru01 120.32(13) . . ?
C31 P003 C25 102.77(16) . . ?
C31 P003 C19 101.26(16) . . ?
F1 P1 F3 179.2(3) . . ?
F4 P1 F3 90.2(3) . . ?
F4 P1 F1 89.5(4) . . ?
F5 P1 F3 90.4(3) . . ?
F5 P1 F1 88.8(5) . . ?
F5 P1 F4 88.6(5) . . ?
F2 P1 F3 89.3(3) . . ?
F2 P1 F1 91.0(4) . . ?
F2 P1 F4 179.5(4) . . ?
F2 P1 F5 91.5(6) . . ?
F6 P1 F3 88.9(3) . . ?
F6 P1 F1 91.8(4) . . ?
F6 P1 F4 90.5(5) . . ?
F6 P1 F5 178.8(5) . . ?
F6 P1 F2 89.4(6) . . ?
C37 P005 Ru01 112.4(2) . . ?
C43 P005 Ru01 117.3(3) . . ?
C43 P005 C37 100.1(4) . . ?
C34 P005 Ru01 122.2(2) . . ?
C34 P005 C37 97.1(4) . . ?
C34 P005 C43 103.9(4) . . ?
C36 P005 Ru01 118.8(3) . . ?
C36 P005 C37 117.5(5) . . ?
C36 P005 C43 86.5(5) . . ?
C36 P005 C34 24.5(4) . . ?
C37A P005 Ru01 117.1(6) . . ?
C37A P005 C37 4.9(7) . . ?
C37A P005 C43 98.2(7) . . ?
C37A P005 C34 93.3(6) . . ?
C37A P005 C36 113.1(7) . . ?
C43A P005 Ru01 104.8(3) . . ?
C43A P005 C37 102.6(4) . . ?
C43A P005 C43 13.2(4) . . ?
C43A P005 C34 116.1(4) . . ?
C43A P005 C36 96.8(5) . . ?
C43A P005 C37A 101.7(7) . . ?
C1 O2 Ru01 88.5(6) . . ?
C1 O1 Ru01 93.9(9) . . ?
C18 N2 Ru01 126.8(3) . . ?
C14 N2 Ru01 115.2(3) . . ?
C14 N2 C18 118.0(3) . . ?
C13 N1 Ru01 115.7(3) . . ?
C9 N1 Ru01 125.3(3) . . ?
C9 N1 C13 118.9(4) . . ?
C14 C13 N1 114.4(4) . . ?
C12 C13 N1 120.2(4) . . ?
C12 C13 C14 125.2(4) . . ?
H18 C18 N2 118.9(2) . . ?
C17 C18 N2 122.2(4) . . ?
C17 C18 H18 118.9(3) . . ?
C26 C25 P003 120.4 . . ?
C30 C25 P003 119.6 . . ?
C30 C25 C26 120.0 . . ?
H26 C26 C25 120.00(7) . . ?
C27 C26 C25 120.0 . . ?
C27 C26 H26 120.00(7) . . ?
H27 C27 C26 120.00(7) . . ?
C28 C27 C26 120.0 . . ?
C28 C27 H27 120.00(7) . . ?
H28 C28 C27 120.00(7) . . ?
C29 C28 C27 120.0 . . ?
C29 C28 H28 120.00(7) . . ?
H29 C29 C28 120.00(7) . . ?
C30 C29 C28 120.0 . . ?
C30 C29 H29 120.00(7) . . ?
C29 C30 C25 120.0 . . ?
H30 C30 C25 120.00(7) . . ?
H30 C30 C29 120.00(7) . . ?
C20 C19 P003 120.1 . . ?
C24 C19 P003 119.3 . . ?
C24 C19 C20 120.0 . . ?
H20 C20 C19 120.00(8) . . ?
C21 C20 C19 120.0 . . ?
C21 C20 H20 120.00(8) . . ?
H21 C21 C20 120.00(8) . . ?
C22 C21 C20 120.0 . . ?
C22 C21 H21 120.00(8) . . ?
H22 C22 C21 120.00(8) . . ?
C23 C22 C21 120.0 . . ?
C23 C22 H22 120.00(8) . . ?
H23 C23 C22 120.00(8) . . ?
C24 C23 C22 120.0 . . ?
C24 C23 H23 120.00(8) . . ?
C23 C24 C19 120.0 . . ?
H24 C24 C19 120.00(8) . . ?
H24 C24 C23 120.00(8) . . ?
C13 C14 N2 115.7(3) . . ?
C15 C14 N2 121.2(4) . . ?
C15 C14 C13 123.0(4) . . ?
O2 C1 Ru01 61.8(5) . . ?
O1 C1 Ru01 56.5(9) . . ?
O1 C1 O2 118.3(11) . . ?
C2 C1 Ru01 174.4(7) . . ?
C2 C1 O2 122.2(8) . . ?
C2 C1 O1 119.5(8) . . ?
C38 C37 P005 116.1 . . ?
C42 C37 P005 123.9 . . ?
C42 C37 C38 120.0 . . ?
H38 C38 C37 120.0(2) . . ?
C39 C38 C37 120.0 . . ?
C39 C38 H38 120.0(2) . . ?
H39 C39 C38 120.0(2) . . ?
C40 C39 C38 120.0 . . ?
C40 C39 H39 120.0(2) . . ?
H40 C40 C39 120.0(2) . . ?
C41 C40 C39 120.0 . . ?
C41 C40 H40 120.0(2) . . ?
H41 C41 C40 120.0(2) . . ?
C42 C41 C40 120.0 . . ?
C42 C41 H41 120.0(2) . . ?
C41 C42 C37 120.0 . . ?
H42 C42 C37 120.0(2) . . ?
H42 C42 C41 120.0(2) . . ?
H15 C15 C14 119.9(3) . . ?
C16 C15 C14 120.1(5) . . ?
C16 C15 H15 119.9(3) . . ?
H9 C9 N1 118.7(2) . . ?
C10 C9 N1 122.7(5) . . ?
C10 C9 H9 118.7(3) . . ?
H12 C12 C13 120.2(3) . . ?
C11 C12 C13 119.6(5) . . ?
C11 C12 H12 120.2(3) . . ?
H17 C17 C18 120.4(3) . . ?
C16 C17 C18 119.3(5) . . ?
C16 C17 H17 120.4(3) . . ?
H8a C8 Br1 109.5(3) . . ?
H8b C8 Br1 109.5(3) . . ?
H8b C8 H8a 108.1 . . ?
C5 C8 Br1 110.8(6) . . ?
C5 C8 H8a 109.5(4) . . ?
C5 C8 H8b 109.5(5) . . ?
H10 C10 C9 120.5(3) . . ?
C11 C10 C9 119.0(5) . . ?
C11 C10 H10 120.5(3) . . ?
C17 C16 C15 118.9(4) . . ?
H16 C16 C15 120.5(3) . . ?
H16 C16 C17 120.5(3) . . ?
C10 C11 C12 119.5(5) . . ?
H11 C11 C12 120.2(3) . . ?
H11 C11 C10 120.2(3) . . ?
C48 C43 P005 119.4 . . ?
C44 C43 P005 119.0 . . ?
C44 C43 C48 120.0 . . ?
H48 C48 C43 120.0(3) . . ?
C47 C48 C43 120.0 . . ?
C47 C48 H48 120.0(3) . . ?
H47 C47 C48 120.0(3) . . ?
C46 C47 C48 120.0 . . ?
C46 C47 H47 120.0(3) . . ?
H46 C46 C47 120.0(3) . . ?
C45 C46 C47 120.0 . . ?
C45 C46 H46 120.0(3) . . ?
H45 C45 C46 120.0(3) . . ?
C44 C45 C46 120.0 . . ?
C44 C45 H45 120.0(3) . . ?
C45 C44 C43 120.0 . . ?
H44 C44 C43 120.0(3) . . ?
H44 C44 C45 120.0(3) . . ?
C3 C2 C1 121.4(7) . . ?
C7 C2 C1 119.1(7) . . ?
C7 C2 C3 119.5(6) . . ?
H3 C3 C2 120.0(4) . . ?
C4 C3 C2 119.9(6) . . ?
C4 C3 H3 120.0(4) . . ?
H4 C4 C3 120.0(4) . . ?
C5 C4 C3 120.0(6) . . ?
C5 C4 H4 120.0(3) . . ?
C4 C5 C8 121.3(6) . . ?
C6 C5 C8 119.2(6) . . ?
C6 C5 C4 119.5(5) . . ?
H6 C6 C5 119.9(3) . . ?
C7 C6 C5 120.1(5) . . ?
C7 C6 H6 119.9(3) . . ?
C6 C7 C2 120.8(6) . . ?
H7 C7 C2 119.6(4) . . ?
H7 C7 C6 119.6(3) . . ?
C1A O2A Ru01 87(2) . . ?
C1A O1A Ru01 90(3) . . ?
O2A C1A Ru01 60.9(19) . . ?
O1A C1A Ru01 58(3) . . ?
O1A C1A O2A 119(4) . . ?
C2A C1A Ru01 174(3) . . ?
C2A C1A O2A 124(3) . . ?
C2A C1A O1A 118(3) . . ?
H8Ab C8A H8Aa 106.8 . . ?
C5A C8A H8Aa 107.1(12) . . ?
C5A C8A H8Ab 107.1(11) . . ?
Br1A C8A H8Aa 107.1(7) . . ?
Br1A C8A H8Ab 107.1(7) . . ?
Br1A C8A C5A 120.9(17) . . ?
C3A C2A C1A 120(2) . . ?
C7A C2A C1A 121(2) . . ?
C7A C2A C3A 120(2) . . ?
H3A C3A C2A 120.4(14) . . ?
C4A C3A C2A 119(2) . . ?
C4A C3A H3A 120.4(14) . . ?
H4A C4A C3A 118.7(14) . . ?
C5A C4A C3A 123(2) . . ?
C5A C4A H4A 118.7(12) . . ?
C4A C5A C8A 125.1(17) . . ?
C6A C5A C8A 115.4(18) . . ?
C6A C5A C4A 118.7(17) . . ?
H6A C6A C5A 121.1(11) . . ?
C7A C6A C5A 117.8(18) . . ?
C7A C6A H6A 121.1(12) . . ?
C6A C7A C2A 122.1(19) . . ?
H7A C7A C2A 119.0(13) . . ?
H7A C7A C6A 119.0(11) . . ?
H31a C31 P003 108.07(13) . . ?
H31b C31 P003 108.07(13) . . ?
H31b C31 H31a 107.3 . . ?
C32 C31 P003 116.9(3) . . ?
C32 C31 H31a 108.1(2) . . ?
C32 C31 H31b 108.1(3) . . ?
H32a C32 C31 107.8(3) . . ?
H32b C32 C31 107.8(3) . . ?
H32b C32 H32a 107.2 . . ?
H32c C32 C31 110.6(3) . . ?
H32c C32 H32a 48.9 . . ?
H32c C32 H32b 139.6 . . ?
H32d C32 C31 110.6(2) . . ?
H32d C32 H32a 64.4 . . ?
H32d C32 H32b 44.1 . . ?
H32d C32 H32c 108.7 . . ?
C33 C32 C31 118.0(4) . . ?
C33 C32 H32a 107.8(3) . . ?
C33 C32 H32b 107.8(3) . . ?
C33 C32 H32c 63.8(3) . . ?
C33 C32 H32d 130.3(3) . . ?
C35 C32 C31 105.7(5) . . ?
C35 C32 H32a 145.5(5) . . ?
C35 C32 H32b 69.5(4) . . ?
C35 C32 H32c 110.6(5) . . ?
C35 C32 H32d 110.6(4) . . ?
C35 C32 C33 47.1(5) . . ?
H34a C34 P005 109.1(3) . . ?
H34b C34 P005 109.1(2) . . ?
H34b C34 H34a 107.9 . . ?
C33 C34 P005 112.4(5) . . ?
C33 C34 H34a 109.1(5) . . ?
C33 C34 H34b 109.1(4) . . ?
C34 C33 C32 108.7(6) . . ?
H33a C33 C32 110.0(3) . . ?
H33a C33 C34 110.0(4) . . ?
H33b C33 C32 110.0(3) . . ?
H33b C33 C34 110.0(4) . . ?
H33b C33 H33a 108.3 . . ?
H36a C36 P005 109.0(3) . . ?
H36b C36 P005 109.0(4) . . ?
H36b C36 H36a 107.8 . . ?
C35 C36 P005 112.7(9) . . ?
C35 C36 H36a 109.0(5) . . ?
C35 C36 H36b 109.0(6) . . ?
C36 C35 C32 109.9(8) . . ?
H35a C35 C32 109.7(4) . . ?
H35a C35 C36 109.7(5) . . ?
H35b C35 C32 109.7(5) . . ?
H35b C35 C36 109.7(6) . . ?
H35b C35 H35a 108.2 . . ?
C38A C37A P005 121.3 . . ?
C42A C37A P005 118.7 . . ?
C42A C37A C38A 120.0 . . ?
H38A C38A C37A 120.0(4) . . ?
C39A C38A C37A 120.0 . . ?
C39A C38A H38A 120.0(4) . . ?
H39A C39A C38A 120.0(4) . . ?
C40A C39A C38A 120.0 . . ?
C40A C39A H39A 120.0(4) . . ?
H40A C40A C39A 120.0(4) . . ?
C41A C40A C39A 120.0 . . ?
C41A C40A H40A 120.0(4) . . ?
H41A C41A C40A 120.0(4) . . ?
C42A C41A C40A 120.000000000(15) . . ?
C42A C41A H41A 120.0(4) . . ?
C41A C42A C37A 120.0 . . ?
H42A C42A C37A 120.0(4) . . ?
H42A C42A C41A 120.0(4) . . ?
C48A C43A P005 119.4 . . ?
C44A C43A P005 120.6 . . ?
C44A C43A C48A 120.0 . . ?
H48A C48A C43A 120.0(3) . . ?
C47A C48A C43A 120.0 . . ?
C47A C48A H48A 120.0(3) . . ?
H47A C47A C48A 120.0(3) . . ?
C46A C47A C48A 120.0 . . ?
C46A C47A H47A 120.0(3) . . ?
H46A C46A C47A 120.0(3) . . ?
C45A C46A C47A 120.0 . . ?
C45A C46A H46A 120.0(3) . . ?
H45A C45A C46A 120.0(3) . . ?
C44A C45A C46A 120.0 . . ?
C44A C45A H45A 120.0(3) . . ?
C45A C44A C43A 120.0 . . ?
H44A C44A C43A 120.0(3) . . ?
H44A C44A C45A 120.0(3) . . ?

loop_
_geom_bond_atom_site_label_1
_geom_bond_atom_site_label_2
_geom_bond_distance
_geom_bond_site_symmetry_2
_geom_bond_publ_flag
Ru01 P003 2.2725(11) . ?
Ru01 P005 2.3108(12) . ?
Ru01 O2 2.263(9) . ?
Ru01 O1 2.144(18) . ?
Ru01 N2 2.055(3) . ?
Ru01 N1 2.083(3) . ?
Ru01 C1 2.566(9) . ?
Ru01 O2A 2.11(4) . ?
Ru01 O1A 2.05(7) . ?
Ru01 C1A 2.41(3) . ?
Br1 C8 1.986(9) . ?
P003 C25 1.8384(18) . ?
P003 C19 1.8427(19) . ?
P003 C31 1.847(4) . ?
P1 F3 1.593(3) . ?
P1 F1 1.580(6) . ?
P1 F4 1.575(7) . ?
P1 F5 1.565(6) . ?
P1 F2 1.564(7) . ?
P1 F6 1.570(7) . ?
P005 C37 1.920(5) . ?
P005 C43 1.760(6) . ?
P005 C34 1.895(8) . ?
P005 C36 1.806(10) . ?
P005 C37A 1.707(8) . ?
P005 C43A 1.955(6) . ?
O2 C1 1.27000(2) . ?
O1 C1 1.27000(2) . ?
N2 C18 1.354(5) . ?
N2 C14 1.366(5) . ?
N1 C13 1.345(5) . ?
N1 C9 1.356(6) . ?
C13 C14 1.464(6) . ?
C13 C12 1.404(6) . ?
C18 H18 0.9500 . ?
C18 C17 1.394(6) . ?
C25 C26 1.3900 . ?
C25 C30 1.3900 . ?
C26 H26 0.9500 . ?
C26 C27 1.3900 . ?
C27 H27 0.9500 . ?
C27 C28 1.3900 . ?
C28 H28 0.9500 . ?
C28 C29 1.3900 . ?
C29 H29 0.9500 . ?
C29 C30 1.3900 . ?
C30 H30 0.9500 . ?
C19 C20 1.3900 . ?
C19 C24 1.3900 . ?
C20 H20 0.9500 . ?
C20 C21 1.3900 . ?
C21 H21 0.9500 . ?
C21 C22 1.3900 . ?
C22 H22 0.9500 . ?
C22 C23 1.3900 . ?
C23 H23 0.9500 . ?
C23 C24 1.3900 . ?
C24 H24 0.9500 . ?
C14 C15 1.400(6) . ?
C1 C2 1.480(10) . ?
C37 C38 1.3900 . ?
C37 C42 1.3900 . ?
C38 H38 0.9500 . ?
C38 C39 1.3900 . ?
C39 H39 0.9500 . ?
C39 C40 1.3900 . ?
C40 H40 0.9500 . ?
C40 C41 1.3900 . ?
C41 H41 0.9500 . ?
C41 C42 1.3900 . ?
C42 H42 0.9500 . ?
C15 H15 0.9500 . ?
C15 C16 1.365(8) . ?
C9 H9 0.9500 . ?
C9 C10 1.372(7) . ?
C12 H12 0.9500 . ?
C12 C11 1.380(9) . ?
C17 H17 0.9500 . ?
C17 C16 1.383(8) . ?
C8 H8a 0.9900 . ?
C8 H8b 0.9900 . ?
C8 C5 1.502(9) . ?
C10 H10 0.9500 . ?
C10 C11 1.363(9) . ?
C16 H16 0.9500 . ?
C11 H11 0.9500 . ?
C43 C48 1.3900 . ?
C43 C44 1.3900 . ?
C48 H48 0.9500 . ?
C48 C47 1.3900 . ?
C47 H47 0.9500 . ?
C47 C46 1.3900 . ?
C46 H46 0.9500 . ?
C46 C45 1.3900 . ?
C45 H45 0.9500 . ?
C45 C44 1.3900 . ?
C44 H44 0.9500 . ?
C2 C3 1.392(9) . ?
C2 C7 1.384(9) . ?
C3 H3 0.9500 . ?
C3 C4 1.396(9) . ?
C4 H4 0.9500 . ?
C4 C5 1.397(8) . ?
C5 C6 1.388(8) . ?
C6 H6 0.9500 . ?
C6 C7 1.384(8) . ?
C7 H7 0.9500 . ?
O2A C1A 1.27000(2) . ?
O1A C1A 1.27000(2) . ?
C1A C2A 1.53(3) . ?
C8A H8Aa 0.9900 . ?
C8A H8Ab 0.9900 . ?
C8A C5A 1.56(3) . ?
C8A Br1A 1.86(3) . ?
C2A C3A 1.41(3) . ?
C2A C7A 1.35(3) . ?
C3A H3A 0.9500 . ?
C3A C4A 1.35(3) . ?
C4A H4A 0.9500 . ?
C4A C5A 1.38(3) . ?
C5A C6A 1.41(3) . ?
C6A H6A 0.9500 . ?
C6A C7A 1.40(3) . ?
C7A H7A 0.9500 . ?
C31 H31a 0.9900 . ?
C31 H31b 0.9900 . ?
C31 C32 1.525(6) . ?
C32 H32a 0.9900 . ?
C32 H32b 0.9900 . ?
C32 H32c 0.9900 . ?
C32 H32d 0.9900 . ?
C32 C33 1.547(8) . ?
C32 C35 1.666(11) . ?
C34 H34a 0.9900 . ?
C34 H34b 0.9900 . ?
C34 C33 1.534(10) . ?
C33 H33a 0.9900 . ?
C33 H33b 0.9900 . ?
C36 H36a 0.9900 . ?
C36 H36b 0.9900 . ?
C36 C35 1.525(15) . ?
C35 H35a 0.9900 . ?
C35 H35b 0.9900 . ?
C37A C38A 1.3900 . ?
C37A C42A 1.3900 . ?
C38A H38A 0.9500 . ?
C38A C39A 1.3900 . ?
C39A H39A 0.9500 . ?
C39A C40A 1.3900 . ?
C40A H40A 0.9500 . ?
C40A C41A 1.3900 . ?
C41A H41A 0.9500 . ?
C41A C42A 1.3900 . ?
C42A H42A 0.9500 . ?
C43A C48A 1.3900 . ?
C43A C44A 1.3900 . ?
C48A H48A 0.9500 . ?
C48A C47A 1.3900 . ?
C47A H47A 0.9500 . ?
C47A C46A 1.3900 . ?
C46A H46A 0.9500 . ?
C46A C45A 1.3900 . ?
C45A H45A 0.9500 . ?
C45A C44A 1.3900 . ?
C44A H44A 0.9500 . ?

loop_
_geom_torsion_atom_site_label_1
_geom_torsion_atom_site_label_2
_geom_torsion_atom_site_label_3
_geom_torsion_atom_site_label_4
_geom_torsion
_geom_torsion_site_symmetry_1
_geom_torsion_site_symmetry_2
_geom_torsion_site_symmetry_3
_geom_torsion_site_symmetry_4
_geom_torsion_publ_flag
Ru01 P003 C25 C26 -5.67(13) . . . . ?
Ru01 P003 C25 C30 175.01(12) . . . . ?
Ru01 P003 C19 C20 86.10(12) . . . . ?
Ru01 P003 C19 C24 -85.58(12) . . . . ?
Ru01 P003 C31 C32 85.7(3) . . . . ?
Ru01 P005 C43 C48 -76.5(4) . . . . ?
Ru01 P005 C43 C44 89.0(3) . . . . ?
Ru01 P005 C34 C33 -50.3(3) . . . . ?
Ru01 P005 C36 C35 77.7(5) . . . . ?
Ru01 P005 C37A C38A 16.5(7) . . . . ?
Ru01 P005 C37A C42A -160.9(5) . . . . ?
Ru01 O2 C1 O1 2.8(10) . . . . ?
Ru01 O2 C1 C2 -175.5(4) . . . . ?
Ru01 O1 C1 O2 -3.0(11) . . . . ?
Ru01 O1 C1 C2 175.4(5) . . . . ?
Ru01 N2 C18 C17 178.4(3) . . . . ?
Ru01 N2 C14 C13 -5.6(3) . . . . ?
Ru01 N2 C14 C15 177.7(3) . . . . ?
Ru01 N1 C13 C14 7.1(3) . . . . ?
Ru01 N1 C13 C12 -175.9(3) . . . . ?
Ru01 N1 C9 C10 175.9(4) . . . . ?
Ru01 O2A C1A O1A 6(4) . . . . ?
Ru01 O2A C1A C2A -175.6(14) . . . . ?
Ru01 O1A C1A O2A -6(4) . . . . ?
Ru01 O1A C1A C2A 175.3(15) . . . . ?
Br1 C8 C5 C4 102.5(6) . . . . ?
Br1 C8 C5 C6 -76.1(7) . . . . ?
P003 C25 C26 C27 -179.32(8) . . . . ?
P003 C25 C30 C29 179.33(8) . . . . ?
P003 C19 C20 C21 -171.63(8) . . . . ?
P003 C19 C24 C23 171.70(9) . . . . ?
P003 C31 C32 C33 -36.2(4) . . . . ?
P003 C31 C32 C35 -85.5(5) . . . . ?
P005 C37 C38 C39 -177.35(18) . . . . ?
P005 C37 C42 C41 177.1(2) . . . . ?
P005 C43 C48 C47 165.3(3) . . . . ?
P005 C43 C44 C45 -165.4(2) . . . . ?
P005 C34 C33 C32 108.1(5) . . . . ?
P005 C36 C35 C32 -105.1(7) . . . . ?
P005 C37A C38A C39A -177.4(4) . . . . ?
P005 C37A C42A C41A 177.4(4) . . . . ?
P005 C43A C48A C47A 177.4(2) . . . . ?
P005 C43A C44A C45A -177.4(2) . . . . ?
O2 C1 C2 C3 -10.7(13) . . . . ?
O2 C1 C2 C7 170.5(9) . . . . ?
O1 C1 C2 C3 171.0(13) . . . . ?
O1 C1 C2 C7 -7.8(15) . . . . ?
N2 C18 C17 C16 3.9(5) . . . . ?
N2 C14 C13 N1 -1.0(4) . . . . ?
N2 C14 C13 C12 -177.9(4) . . . . ?
N2 C14 C15 C16 3.5(4) . . . . ?
N1 C13 C14 C15 175.6(3) . . . . ?
N1 C13 C12 C11 -0.7(5) . . . . ?
N1 C9 C10 C11 -0.3(6) . . . . ?
C13 N1 C9 C10 0.5(5) . . . . ?
C13 C14 N2 C18 172.9(3) . . . . ?
C13 C14 C15 C16 -172.9(4) . . . . ?
C13 C12 C11 C10 0.8(6) . . . . ?
C18 N2 C14 C15 -3.8(4) . . . . ?
C18 C17 C16 C15 -4.1(5) . . . . ?
C25 P003 C19 C20 -148.00(14) . . . . ?
C25 P003 C19 C24 40.32(15) . . . . ?
C25 P003 C31 C32 -47.7(3) . . . . ?
C25 C26 C27 C28 -0.0(2) . . . . ?
C25 C30 C29 C28 -0.0(2) . . . . ?
C26 C25 P003 C19 -126.08(17) . . . . ?
C26 C25 P003 C31 129.14(19) . . . . ?
C26 C25 C30 C29 0.0(2) . . . . ?
C26 C27 C28 C29 0.0(2) . . . . ?
C27 C26 C25 C30 0.0(2) . . . . ?
C27 C28 C29 C30 0.0(2) . . . . ?
C30 C25 P003 C19 54.60(17) . . . . ?
C30 C25 P003 C31 -50.2(2) . . . . ?
C19 P003 C31 C32 -153.4(3) . . . . ?
C19 C20 C21 C22 -0.0(2) . . . . ?
C19 C24 C23 C22 -0.0(2) . . . . ?
C20 C19 P003 C31 -42.0(2) . . . . ?
C20 C19 C24 C23 -0.0(2) . . . . ?
C20 C21 C22 C23 0.0(2) . . . . ?
C21 C20 C19 C24 0.0(2) . . . . ?
C21 C22 C23 C24 0.0(2) . . . . ?
C24 C19 P003 C31 146.27(19) . . . . ?
C14 N2 C18 C17 0.1(4) . . . . ?
C14 C13 N1 C9 -177.0(4) . . . . ?
C14 C13 C12 C11 176.0(5) . . . . ?
C14 C15 C16 C17 0.6(5) . . . . ?
C1 C2 C3 C4 -178.2(9) . . . . ?
C1 C2 C7 C6 -179.6(8) . . . . ?
C37 P005 C43 C48 45.3(4) . . . . ?
C37 P005 C43 C44 -149.2(4) . . . . ?
C37 P005 C34 C33 -172.4(5) . . . . ?
C37 P005 C36 C35 -63.3(6) . . . . ?
C37 P005 C37A C38A 4(10) . . . . ?
C37 P005 C37A C42A -174(11) . . . . ?
C37 C38 C39 C40 0.0(6) . . . . ?
C37 C42 C41 C40 0.0(5) . . . . ?
C38 C37 C42 C41 -0.0(6) . . . . ?
C38 C39 C40 C41 -0.0(5) . . . . ?
C39 C38 C37 C42 -0.0(6) . . . . ?
C39 C40 C41 C42 -0.0(6) . . . . ?
C15 C14 C13 C12 -1.2(5) . . . . ?
C9 N1 C13 C12 0.0(5) . . . . ?
C9 C10 C11 C12 -0.4(7) . . . . ?
C8 C5 C4 C3 -177.3(8) . . . . ?
C8 C5 C6 C7 179.5(8) . . . . ?
C43 P005 C34 C33 85.3(5) . . . . ?
C43 P005 C36 C35 -162.9(6) . . . . ?
C43 P005 C37A C38A -109.9(6) . . . . ?
C43 P005 C37A C42A 72.7(5) . . . . ?
C43 C48 C47 C46 -0.0(7) . . . . ?
C43 C44 C45 C46 0.0(7) . . . . ?
C48 C43 P005 C34 145.3(4) . . . . ?
C48 C43 P005 C36 162.7(6) . . . . ?
C48 C43 P005 C37A 49.8(7) . . . . ?
C48 C43 P005 C43A -56.7(9) . . . . ?
C48 C43 C44 C45 -0.0(6) . . . . ?
C48 C47 C46 C45 0.0(7) . . . . ?
C47 C48 C43 C44 0.0(7) . . . . ?
C47 C46 C45 C44 -0.0(6) . . . . ?
C44 C43 P005 C34 -49.3(6) . . . . ?
C44 C43 P005 C36 -31.9(6) . . . . ?
C44 C43 P005 C37A -144.7(7) . . . . ?
C44 C43 P005 C43A 108.8(10) . . . . ?
C2 C3 C4 C5 -2.0(12) . . . . ?
C2 C7 C6 C5 -2.3(9) . . . . ?
C3 C2 C7 C6 1.6(11) . . . . ?
C3 C4 C5 C6 1.3(10) . . . . ?
C4 C3 C2 C7 0.6(12) . . . . ?
C4 C5 C6 C7 0.9(8) . . . . ?
O2A C1A C2A C3A -1(5) . . . . ?
O2A C1A C2A C7A 179(3) . . . . ?
O1A C1A C2A C3A 178(4) . . . . ?
O1A C1A C2A C7A -2(6) . . . . ?
C1A C2A C3A C4A 178(3) . . . . ?
C1A C2A C7A C6A -175(3) . . . . ?
C8A C5A C4A C3A -167(3) . . . . ?
C8A C5A C6A C7A 171.0(19) . . . . ?
C2A C3A C4A C5A -1(3) . . . . ?
C2A C7A C6A C5A -4(3) . . . . ?
C3A C2A C7A C6A 5(3) . . . . ?
C3A C4A C5A C6A 2(3) . . . . ?
C4A C3A C2A C7A -2(3) . . . . ?
C4A C5A C8A Br1A 104(2) . . . . ?
C4A C5A C6A C7A 0(2) . . . . ?
C6A C5A C8A Br1A -66.0(18) . . . . ?
C31 C32 C33 C34 -65.7(5) . . . . ?
C31 C32 C35 C36 91.1(6) . . . . ?
C34 P005 C36 C35 -27.3(12) . . . . ?
C34 P005 C37A C38A 145.5(5) . . . . ?
C34 P005 C37A C42A -31.9(5) . . . . ?
C34 C33 C32 C35 19.9(7) . . . . ?
C33 C32 C35 C36 -22.8(9) . . . . ?
C33 C34 P005 C36 39.3(9) . . . . ?
C33 C34 P005 C37A -175.4(8) . . . . ?
C33 C34 P005 C43A 79.9(6) . . . . ?
C36 P005 C37A C38A 160.3(6) . . . . ?
C36 P005 C37A C42A -17.1(6) . . . . ?
C35 C36 P005 C37A -65.5(10) . . . . ?
C35 C36 P005 C43A -171.3(8) . . . . ?
C37A C38A C39A C40A 0.0(11) . . . . ?
C37A C42A C41A C40A 0.0(8) . . . . ?
C38A C37A P005 C43A -97.0(7) . . . . ?
C38A C37A C42A C41A -0.0(11) . . . . ?
C38A C39A C40A C41A 0.0(8) . . . . ?
C39A C38A C37A C42A -0.0(11) . . . . ?
C39A C40A C41A C42A -0.0(11) . . . . ?
C42A C37A P005 C43A 85.6(9) . . . . ?
C43A C48A C47A C46A -0.0(8) . . . . ?
C43A C44A C45A C46A -0.0(7) . . . . ?
C48A C43A C44A C45A 0.0(7) . . . . ?
C48A C47A C46A C45A -0.0(7) . . . . ?
C47A C48A C43A C44A -0.0(8) . . . . ?
C47A C46A C45A C44A 0.0(7) . . . . ?

loop_
_restr_distance_atom_site_label_1
_restr_distance_atom_site_label_2
_restr_distance_site_symmetry_2
_restr_distance_target
_restr_distance_target_weight_param
_restr_distance_diff
O2 C1 1 1.2700 0.0000 0.0000
O1 C1 1 1.2700 0.0000 -0.0000
O2A C1A 1 1.2700 0.0000 0.0000
O1A C1A 1 1.2700 0.0000 -0.0000

loop_
_restr_U_similar_atom_site_label_1
_restr_U_similar_atom_site_label_2
_restr_U_similar_weight_param
O1 C1 0.0400
C1 C2 0.0400
C1 O2A 0.0400
C1 O2A 0.0400
C1 O2A 0.0400
C1 C2A 0.0400
C1 C2A 0.0400
C37 C38 0.0400
C37 C42 0.0400
C38 C39 0.0400
C39 C40 0.0400
C40 C41 0.0400
C41 C42 0.0400
C8 C5 0.0400
C8 Br1A 0.0800
C2 C3 0.0400
C2 C7 0.0400
C3 C4 0.0400
C4 C5 0.0400
C5 C6 0.0400
C6 C7 0.0400
C8A C5A 0.0400
C8A C5A 0.0400
C8A Br1A 0.0800
C8A Br1A 0.0800
C2A C3A 0.0400
C2A C3A 0.0400
C2A C7A 0.0400
C2A C7A 0.0400
C3A C4A 0.0400
C3A C4A 0.0400
C4A C5A 0.0400
C4A C5A 0.0400
C5A C6A 0.0400
C5A C6A 0.0400
C6A C7A 0.0400
C6A C7A 0.0400

loop_
_exptl_oxdiff_crystal_face_indexfrac_h
_exptl_oxdiff_crystal_face_indexfrac_k
_exptl_oxdiff_crystal_face_indexfrac_l
_exptl_oxdiff_crystal_face_x
_exptl_oxdiff_crystal_face_y
_exptl_oxdiff_crystal_face_z
7.0000 -7.0000 0.0000 -0.1131 -0.9980 -0.0411
-7.0000 7.0000 -0.0000 0.1131 0.9980 0.0411
-4.0000 -3.0000 12.0000 0.0013 -0.1029 1.0264
6.0000 -0.0000 -11.0000 -0.0699 -0.2667 -0.9443
8.0000 6.0000 0.0000 0.9106 -0.1888 -0.3923
-7.0000 -6.0000 -0.0000 -0.8524 0.1142 0.3618
1.0000 -1.0000 -12.0000 -0.4728 0.0547 -0.8361
-2.0000 0.0000 13.0000 0.3784 -0.0646 0.9605

loop_
_atom_site_anharm_gc_c_label
_atom_site_anharm_gc_c_111
_atom_site_anharm_gc_c_112
_atom_site_anharm_gc_c_113
_atom_site_anharm_gc_c_122
_atom_site_anharm_gc_c_123
_atom_site_anharm_gc_c_133
_atom_site_anharm_gc_c_222
_atom_site_anharm_gc_c_223
_atom_site_anharm_gc_c_233
_atom_site_anharm_gc_c_333
Ru01 0.00000007(3) 0.000000117(15) 0.000000030(12) 0.000000035(16) 0.000000016(8) 0.000000029(9) 0.00000002(3) 0.000000010(12) -0.000000003(9) 0.000000005(14)
F1 -0.0000003(3) -0.0000003(2) 0.0000001(3) -0.0000004(2) -0.0000000(2) 0.0000014(4) -0.0000002(5) -0.0000000(3) 0.0000004(4) 0.0000057(11)
F4 -0.0000053(8) -0.0000018(4) -0.0000039(5) -0.0000006(3) -0.0000014(3) -0.0000026(4) -0.0000009(4) -0.0000008(3) -0.0000011(3) -0.0000016(4)
F5 0.0000078(12) 0.0000023(5) -0.0000038(5) -0.0000001(3) -0.0000008(2) 0.0000014(3) -0.0000012(5) 0.0000005(2) 0.00000006(17) -0.0000009(3)
F2 0.0000109(14) 0.0000018(6) 0.0000083(10) 0.0000010(4) 0.0000016(5) 0.0000045(8) -0.0000000(5) 0.0000012(4) 0.0000013(5) 0.0000001(9)
F6 -0.0000026(7) -0.0000002(4) 0.0000025(4) 0.0000005(3) -0.0000002(2) -0.0000018(4) 0.0000005(5) -0.0000008(3) 0.0000004(3) 0.0000012(4)

loop_
_atom_site_anharm_gc_d_label
_atom_site_anharm_gc_d_1111
_atom_site_anharm_gc_d_1112
_atom_site_anharm_gc_d_1113
_atom_site_anharm_gc_d_1122
_atom_site_anharm_gc_d_1123
_atom_site_anharm_gc_d_1133
_atom_site_anharm_gc_d_1222
_atom_site_anharm_gc_d_1223
_atom_site_anharm_gc_d_1233
_atom_site_anharm_gc_d_1333
_atom_site_anharm_gc_d_2222
_atom_site_anharm_gc_d_2223
_atom_site_anharm_gc_d_2233
_atom_site_anharm_gc_d_2333
_atom_site_anharm_gc_d_3333
Ru01 -0.000000027(2) -0.0000000004(8) -0.0000000022(7) -0.0000000084(7) 0.0000000005(3) -0.0000000039(4) -0.0000000011(9) -0.0000000012(4) -0.0000000005(3) -0.0000000028(5) -0.000000024(2) 0.0000000003(7) -0.0000000062(4) -0.0000000009(4) -0.0000000085(8)
F1 -0.00000002(2) -0.000000009(11) 0.000000016(13) -0.000000016(10) 0.000000008(8) 0.000000023(15) -0.000000008(14) 0.000000004(9) 0.000000022(12) 0.00000010(3) -0.00000004(3) 0.000000017(17) 0.000000018(16) 0.00000009(3) 0.00000031(7)
F4 0.00000001(4) -0.000000034(18) -0.000000020(19) -0.000000032(14) -0.000000030(10) -0.000000020(13) -0.000000010(15) -0.000000026(9) -0.000000020(9) -0.000000021(13) -0.00000005(3) -0.000000012(12) -0.000000020(10) -0.000000011(11) -0.000000003(19)
F5 0.00000006(6) 0.00000003(3) -0.00000004(2) -0.000000022(18) -0.000000009(10) 0.000000010(11) 0.000000034(18) -0.000000001(9) 0.000000009(6) -0.000000004(8) -0.00000002(3) -0.000000012(12) -0.000000004(8) 0.000000000(7) -0.000000008(11)
F2 0.00000020(6) 0.00000009(3) 0.00000016(4) 0.000000007(19) 0.00000006(2) 0.00000011(4) 0.00000003(2) 0.000000021(16) 0.00000006(2) 0.00000009(4) -0.00000002(3) 0.00000004(2) 0.000000006(19) 0.00000004(3) 0.00000006(6)
F6 -0.00000006(4) -0.00000007(2) 0.000000023(19) -0.000000048(16) 0.000000045(12) 0.000000001(14) -0.000000042(19) 0.000000023(10) -0.000000026(10) -0.000000029(16) -0.00000010(3) 0.000000031(15) -0.000000029(11) 0.000000015(13) 0.00000004(2)

loop_
_smtbx_masks_void_nr
_smtbx_masks_void_average_x
_smtbx_masks_void_average_y
_smtbx_masks_void_average_z
_smtbx_masks_void_volume
_smtbx_masks_void_count_electrons
_smtbx_masks_void_content
1 -0.016 -0.044 0.337 47.7 3.3 '0.3 H2O'
2 0.016 0.044 0.663 47.7 2.6 '0.3 H2O'
3 -0.087 0.109 0.021 9.3 0.1 ?
4 0.016 0.456 0.163 47.7 2.6 '0.3 H2O'
5 -0.087 0.391 0.521 9.3 0.1 ?
6 -0.016 0.544 0.837 47.7 2.6 '0.3 H2O'
7 0.087 0.609 0.479 9.3 0.0 ?
8 0.087 0.891 0.979 9.3 0.0 ?
9 0.407 0.020 0.936 6.7 0.0 ?
10 0.407 0.480 0.436 6.7 0.0 ?
11 0.593 -0.020 0.064 6.7 0.0 ?
12 0.593 0.520 0.564 6.7 0.0 ?

loop_
_restr_rigu_atom_site_label_1
_restr_rigu_atom_site_label_2
_restr_rigu_target_weight_param
_restr_rigu_u13_diff
_restr_rigu_u23_diff
_restr_rigu_u33_diff
O1 C1 0.004000 -0.000887 -0.000003 -0.002358
O1 C2 0.004000 -0.002633 0.000916 -0.002020
C1 C2 0.004000 -0.000540 0.001661 0.000345
C1 C3 0.004000 -0.002497 0.001171 -0.002941
C1 C7 0.004000 -0.001746 -0.000067 -0.001422
C37 C38 0.004000 -0.000380 0.006590 0.001131
C37 C39 0.004000 0.000060 0.004289 0.006126
C37 C41 0.004000 -0.005528 -0.001516 0.002573
C37 C42 0.004000 -0.003304 -0.001268 -0.000146
C38 C39 0.004000 -0.000578 -0.000075 0.001793
C38 C40 0.004000 -0.001811 -0.001290 -0.000982
C38 C42 0.004000 -0.005162 -0.005941 0.003103
C39 C40 0.004000 -0.000835 -0.001346 -0.001818
C39 C41 0.004000 -0.004770 -0.007682 0.000903
C40 C41 0.004000 -0.001518 -0.005395 -0.000025
C40 C42 0.004000 0.000528 -0.003890 -0.000882
C41 C42 0.004000 -0.000411 -0.001941 -0.001739
C8 C4 0.004000 0.005716 0.001846 0.003616
C8 C5 0.004000 0.003381 -0.001383 0.001568
C8 C6 0.004000 0.001456 0.000987 -0.001321
C2 C3 0.004000 -0.000069 0.003651 -0.001187
C2 C4 0.004000 -0.001317 0.000754 0.000202
C2 C6 0.004000 -0.000732 -0.003540 0.000449
C2 C7 0.004000 -0.002892 0.000156 0.002394
C3 C4 0.004000 0.001030 0.003909 0.002191
C3 C5 0.004000 0.004203 0.000165 -0.001262
C3 C7 0.004000 -0.000664 -0.000881 0.000457
C4 C5 0.004000 0.002504 0.000194 0.001880
C4 C6 0.004000 0.003537 0.004995 0.000335
C5 C6 0.004000 0.000996 0.001902 -0.000909
C5 C7 0.004000 0.001237 0.002436 0.003222
C6 C7 0.004000 0.001245 0.003903 0.002055
C8A C4A 0.004000 0.001606 0.006272 -0.003508
C8A C5A 0.004000 0.000173 0.002059 0.000183
C8A C6A 0.004000 0.000429 -0.002506 -0.003603
C8A Br1A 0.004000 -0.003768 0.001203 0.014329
C2A C3A 0.004000 -0.000341 -0.000639 0.000373
C2A C4A 0.004000 -0.001033 -0.000211 0.000895
C2A C6A 0.004000 0.002407 -0.003273 0.001391
C2A C7A 0.004000 0.001034 0.000421 -0.002355
C3A C4A 0.004000 -0.001118 -0.000420 -0.001241
C3A C5A 0.004000 0.001467 -0.001240 0.000435
C3A C7A 0.004000 -0.002642 -0.000609 -0.003326
C4A C5A 0.004000 0.000031 0.000646 -0.001190
C4A C6A 0.004000 -0.001193 -0.000968 -0.000155
C5A C6A 0.004000 0.002940 0.000779 -0.000167
C5A C7A 0.004000 0.001410 -0.000215 -0.002945
C5A Br1A 0.004000 -0.014117 -0.004713 0.001615
C6A C7A 0.004000 0.000420 0.001411 0.000030
